data_2223157
loop_
_publ_author_name
'Siddiqui, Waseeq Ahmad'
'Siddiqui, Hamid Latif'
'Azam, Muhammad'
'Parvez, Masood'
'Rizvi, Umar Farooq'

_publ_section_title
;<i>N</i>-(2-Chlorophenyl)-4-hydroxy-2<i>H</i>-1,2-benzothiazine-3-carboxamide
 1,1-dioxide
;
_journal_coeditor_code LH2886
_journal_issue 9
_journal_name_full 'Acta Crystallographica Section E'
_journal_page_first o2279
_journal_page_last o2280
_journal_paper_doi 10.1107/S1600536809033972
_journal_volume 65
_journal_year 2009
_chemical_formula_iupac 'C15 H11 Cl N2 O4 S'
_chemical_formula_moiety 'C15 H11 Cl N2 O4 S'
_chemical_formula_sum 'C15 H11 Cl N2 O4 S'
_chemical_formula_weight 350.77
_chemical_melting_point_gt 491
_chemical_melting_point_lt 492
_chemical_name_systematic
;
<i>N</i>-(2-Chlorophenyl)-4-hydroxy-2<i>H</i>-1,2-benzothiazine-3-carboxamide
1,1-dioxide
;
_space_group_IT_number 14
_symmetry_cell_setting monoclinic
_symmetry_space_group_name_Hall '-P 2ybc'
_symmetry_space_group_name_H-M 'P 1 21/c 1'
_atom_sites_solution_hydrogens geom
_atom_sites_solution_primary direct
_atom_sites_solution_secondary difmap
_cell_angle_alpha 90.00
_cell_angle_beta 97.070(13)
_cell_angle_gamma 90.00
_cell_formula_units_Z 8
_cell_length_a 10.077(2)
_cell_length_b 13.818(3)
_cell_length_c 21.426(4)
_cell_measurement_reflns_used 12965
_cell_measurement_temperature 200(2)
_cell_measurement_theta_max 27.5
_cell_measurement_theta_min 2.8
_cell_volume 2960.8(10)
_computing_cell_refinement 'DENZO (Otwinowski & Minor, 1997)'
_computing_data_collection 'COLLECT (Hooft, 1998)'
_computing_data_reduction 'SCALEPACK (Otwinowski & Minor, 1997)'
_computing_molecular_graphics 'ORTEP-3 for Windows (Farrugia, 1997)'
_computing_publication_material 'SHELXL97 (Sheldrick, 2008)'
_computing_structure_refinement 'SHELXL97 (Sheldrick, 2008)'
_computing_structure_solution 'SHELXS97 (Sheldrick, 2008)'
_diffrn_ambient_temperature 200(2)
_diffrn_measured_fraction_theta_full 0.993
_diffrn_measured_fraction_theta_max 0.993
_diffrn_measurement_device_type 'Nonius KappaCCD'
_diffrn_measurement_method '\w and \f'
_diffrn_radiation_monochromator graphite
_diffrn_radiation_source 'fine-focus sealed tube'
_diffrn_radiation_type MoK\a
_diffrn_radiation_wavelength 0.71073
_diffrn_reflns_av_R_equivalents 0.0309
_diffrn_reflns_av_sigmaI/netI 0.0346
_diffrn_reflns_limit_h_max 13
_diffrn_reflns_limit_h_min -13
_diffrn_reflns_limit_k_max 17
_diffrn_reflns_limit_k_min -17
_diffrn_reflns_limit_l_max 27
_diffrn_reflns_limit_l_min -27
_diffrn_reflns_number 12965
_diffrn_reflns_theta_full 27.47
_diffrn_reflns_theta_max 27.5
_diffrn_reflns_theta_min 2.8
_diffrn_standards_number 0
_exptl_absorpt_coefficient_mu 0.421
_exptl_absorpt_correction_T_max 0.9512
_exptl_absorpt_correction_T_min 0.9357
_exptl_absorpt_correction_type multi-scan
_exptl_absorpt_process_details '(SORTAV; Blessing, 1997)'
_exptl_crystal_colour colorless
_exptl_crystal_density_diffrn 1.574
_exptl_crystal_density_method 'not measured'
_exptl_crystal_description block
_exptl_crystal_F_000 1440
_exptl_crystal_size_max 0.16
_exptl_crystal_size_mid 0.14
_exptl_crystal_size_min 0.12
_refine_diff_density_max 0.328
_refine_diff_density_min -0.389
_refine_ls_extinction_method none
_refine_ls_goodness_of_fit_ref 1.052
_refine_ls_hydrogen_treatment mixed
_refine_ls_matrix_type full
_refine_ls_number_parameters 433
_refine_ls_number_reflns 6732
_refine_ls_number_restraints 0
_refine_ls_restrained_S_all 1.052
_refine_ls_R_factor_all 0.0507
_refine_ls_R_factor_gt 0.0406
_refine_ls_shift/su_max 0.001
_refine_ls_shift/su_mean 0.000
_refine_ls_structure_factor_coef Fsqd
_refine_ls_weighting_details 'calc w=1/[\s^2^(Fo^2^)+(0.032P)^2^+2.78P] where P=(Fo^2^+2Fc^2^)/3'
_refine_ls_weighting_scheme calc
_refine_ls_wR_factor_gt 0.0926
_refine_ls_wR_factor_ref 0.1007
_reflns_number_gt 5711
_reflns_number_total 6732
_reflns_threshold_expression I>2\s(I)
_cod_data_source_file lh2886.cif
_cod_data_source_block I
_cod_original_sg_symbol_H-M 'P 21/c'
_cod_database_code 2223157
_cod_database_fobs_code 2223157

loop_
_symmetry_equiv_pos_as_xyz
'x, y, z'
'-x, y+1/2, -z+1/2'
'-x, -y, -z'
'x, -y-1/2, z-1/2'

loop_
_atom_site_type_symbol
_atom_site_label
_atom_site_fract_x
_atom_site_fract_y
_atom_site_fract_z
_atom_site_U_iso_or_equiv
_atom_site_adp_type
_atom_site_calc_flag
_atom_site_refinement_flags
_atom_site_occupancy
_atom_site_disorder_assembly
_atom_site_disorder_group
Cl Cl1 0.53894(6) 0.85003(4) 0.44704(3) 0.03897(14) Uani d . 1 . .
Cl Cl2 1.01898(6) 0.42658(4) 0.72988(3) 0.03888(14) Uani d . 1 . .
S S1 0.56632(5) 0.56337(4) 0.29991(2) 0.02616(11) Uani d . 1 . .
S S2 0.88023(5) 0.18009(4) 0.55861(2) 0.02725(12) Uani d . 1 . .
O O1 0.42471(14) 0.56870(11) 0.28299(7) 0.0345(3) Uani d . 1 . .
O O2 0.65098(16) 0.63267(11) 0.27504(7) 0.0376(4) Uani d . 1 . .
O O3 0.91579(14) 0.44058(11) 0.40450(7) 0.0306(3) Uani d . 1 . .
H H3O 0.942(3) 0.475(2) 0.4358(13) 0.046 Uiso d . 1 . .
O O4 0.90157(13) 0.58281(10) 0.48371(7) 0.0299(3) Uani d . 1 . .
O O5 1.01519(15) 0.14585(11) 0.56604(8) 0.0394(4) Uani d . 1 . .
O O6 0.79336(16) 0.15325(11) 0.60351(7) 0.0361(3) Uani d . 1 . .
O O7 0.55675(14) 0.35003(11) 0.46691(7) 0.0316(3) Uani d . 1 . .
H H7O 0.552(3) 0.405(2) 0.4885(13) 0.047 Uiso d . 1 . .
O O8 0.62498(14) 0.48103(10) 0.55245(6) 0.0285(3) Uani d . 1 . .
N N1 0.59401(16) 0.56899(12) 0.37671(8) 0.0246(3) Uani d . 1 . .
H H1N 0.527(2) 0.5434(17) 0.3934(11) 0.030 Uiso d . 1 . .
N N2 0.72054(17) 0.68431(12) 0.46688(8) 0.0273(4) Uani d . 1 . .
H H2N 0.653(2) 0.6924(17) 0.4419(11) 0.033 Uiso d . 1 . .
N N3 0.88570(16) 0.29841(12) 0.55636(8) 0.0256(3) Uani d . 1 . .
H H3N 0.956(2) 0.3194(17) 0.5386(11) 0.031 Uiso d . 1 . .
N N4 0.81507(17) 0.45318(12) 0.62112(8) 0.0259(3) Uani d . 1 . .
H H4N 0.881(2) 0.4116(17) 0.6302(11) 0.031 Uiso d . 1 . .
C C1 0.7962(2) 0.32702(15) 0.30815(10) 0.0331(5) Uani d . 1 . .
H H1 0.8737 0.3034 0.3333 0.040 Uiso calc R 1 . .
C C2 0.7414(2) 0.27512(17) 0.25567(11) 0.0384(5) Uani d . 1 . .
H H2 0.7817 0.2161 0.2452 0.046 Uiso calc R 1 . .
C C3 0.6289(2) 0.30844(17) 0.21865(10) 0.0380(5) Uani d . 1 . .
H H3 0.5912 0.2716 0.1834 0.046 Uiso calc R 1 . .
C C4 0.5707(2) 0.39514(16) 0.23257(10) 0.0339(5) Uani d . 1 . .
H H4 0.4937 0.4185 0.2069 0.041 Uiso calc R 1 . .
C C5 0.6264(2) 0.44760(14) 0.28448(9) 0.0255(4) Uani d . 1 . .
C C6 0.73784(19) 0.41364(14) 0.32404(9) 0.0248(4) Uani d . 1 . .
C C7 0.79336(18) 0.46879(14) 0.38005(8) 0.0227(4) Uani d . 1 . .
C C8 0.72638(18) 0.54292(14) 0.40405(9) 0.0235(4) Uani d . 1 . .
C C9 0.78939(19) 0.60425(14) 0.45506(9) 0.0235(4) Uani d . 1 . .
C C10 0.75144(19) 0.75747(14) 0.51204(9) 0.0256(4) Uani d . 1 . .
C C11 0.6697(2) 0.83982(15) 0.50801(10) 0.0298(4) Uani d . 1 . .
C C12 0.6902(2) 0.91379(16) 0.55174(11) 0.0391(5) Uani d . 1 . .
H H12 0.6331 0.9687 0.5486 0.047 Uiso calc R 1 . .
C C13 0.7943(3) 0.90723(17) 0.60010(11) 0.0411(5) Uani d . 1 . .
H H13 0.8091 0.9575 0.6304 0.049 Uiso calc R 1 . .
C C14 0.8764(2) 0.82715(17) 0.60399(11) 0.0391(5) Uani d . 1 . .
H H14 0.9487 0.8233 0.6369 0.047 Uiso calc R 1 . .
C C15 0.8559(2) 0.75196(16) 0.56085(10) 0.0326(5) Uani d . 1 . .
H H15 0.9129 0.6970 0.5647 0.039 Uiso calc R 1 . .
C C16 0.6273(2) 0.19136(17) 0.39968(10) 0.0375(5) Uani d . 1 . .
H H16 0.5581 0.2327 0.3811 0.045 Uiso calc R 1 . .
C C17 0.6553(3) 0.10598(19) 0.36988(11) 0.0454(6) Uani d . 1 . .
H H17 0.6051 0.0894 0.3309 0.054 Uiso calc R 1 . .
C C18 0.7550(3) 0.04472(18) 0.39617(11) 0.0430(6) Uani d . 1 . .
H H18 0.7738 -0.0131 0.3749 0.052 Uiso calc R 1 . .
C C19 0.8279(2) 0.06714(16) 0.45352(11) 0.0361(5) Uani d . 1 . .
H H19 0.8957 0.0247 0.4722 0.043 Uiso calc R 1 . .
C C20 0.7998(2) 0.15269(14) 0.48302(9) 0.0266(4) Uani d . 1 . .
C C21 0.7005(2) 0.21657(14) 0.45671(9) 0.0259(4) Uani d . 1 . .
C C22 0.67419(19) 0.30822(14) 0.48818(9) 0.0244(4) Uani d . 1 . .
C C23 0.76116(18) 0.34608(14) 0.53550(9) 0.0233(4) Uani d . 1 . .
C C24 0.72824(18) 0.43260(14) 0.57014(9) 0.0239(4) Uani d . 1 . .
C C25 0.81369(19) 0.52796(14) 0.66608(9) 0.0260(4) Uani d . 1 . .
C C26 0.9062(2) 0.52284(15) 0.72014(9) 0.0300(4) Uani d . 1 . .
C C27 0.9109(2) 0.59287(18) 0.76655(10) 0.0398(5) Uani d . 1 . .
H H27 0.9747 0.5883 0.8030 0.048 Uiso calc R 1 . .
C C28 0.8223(3) 0.66939(18) 0.75945(11) 0.0430(6) Uani d . 1 . .
H H28 0.8241 0.7174 0.7913 0.052 Uiso calc R 1 . .
C C29 0.7307(2) 0.67612(16) 0.70588(12) 0.0403(5) Uani d . 1 . .
H H29 0.6705 0.7293 0.7011 0.048 Uiso calc R 1 . .
C C30 0.7255(2) 0.60632(15) 0.65903(10) 0.0331(5) Uani d . 1 . .
H H30 0.6625 0.6118 0.6224 0.040 Uiso calc R 1 . .

loop_
_atom_site_aniso_label
_atom_site_aniso_U_11
_atom_site_aniso_U_22
_atom_site_aniso_U_33
_atom_site_aniso_U_12
_atom_site_aniso_U_13
_atom_site_aniso_U_23
Cl1 0.0360(3) 0.0319(3) 0.0464(3) 0.0097(2) -0.0055(2) 0.0013(2)
Cl2 0.0392(3) 0.0409(3) 0.0342(3) 0.0065(2) -0.0048(2) 0.0003(2)
S1 0.0264(2) 0.0246(2) 0.0261(2) 0.00015(19) -0.00253(18) 0.00546(19)
S2 0.0291(3) 0.0255(2) 0.0263(2) 0.00761(19) -0.00002(18) -0.00181(19)
O1 0.0272(8) 0.0375(8) 0.0357(8) 0.0038(6) -0.0079(6) 0.0052(7)
O2 0.0430(9) 0.0289(8) 0.0412(8) -0.0027(7) 0.0064(7) 0.0130(7)
O3 0.0240(7) 0.0338(8) 0.0318(7) 0.0074(6) -0.0048(6) -0.0051(6)
O4 0.0238(7) 0.0311(8) 0.0325(7) 0.0060(6) -0.0054(6) -0.0056(6)
O5 0.0329(8) 0.0378(9) 0.0453(9) 0.0164(7) -0.0044(7) -0.0066(7)
O6 0.0456(9) 0.0340(8) 0.0293(7) 0.0036(7) 0.0066(6) 0.0025(6)
O7 0.0269(7) 0.0305(8) 0.0350(8) 0.0057(6) -0.0059(6) -0.0003(6)
O8 0.0247(7) 0.0279(7) 0.0320(7) 0.0065(6) 0.0004(5) -0.0014(6)
N1 0.0208(8) 0.0267(8) 0.0255(8) 0.0011(6) -0.0004(6) 0.0007(7)
N2 0.0253(9) 0.0258(8) 0.0289(8) 0.0041(7) -0.0037(7) -0.0022(7)
N3 0.0201(8) 0.0247(8) 0.0312(8) 0.0039(6) -0.0005(6) -0.0031(7)
N4 0.0227(8) 0.0243(8) 0.0299(8) 0.0043(7) 0.0001(6) -0.0042(7)
C1 0.0342(11) 0.0307(11) 0.0338(11) 0.0055(9) 0.0019(8) -0.0029(9)
C2 0.0466(14) 0.0315(11) 0.0373(11) 0.0017(10) 0.0057(10) -0.0073(9)
C3 0.0478(14) 0.0359(12) 0.0296(10) -0.0062(10) 0.0019(9) -0.0079(9)
C4 0.0372(12) 0.0353(11) 0.0272(10) -0.0038(9) -0.0034(8) 0.0015(9)
C5 0.0280(10) 0.0247(9) 0.0234(9) -0.0016(8) 0.0013(7) 0.0035(7)
C6 0.0243(9) 0.0251(9) 0.0248(9) -0.0014(7) 0.0026(7) 0.0013(7)
C7 0.0196(9) 0.0245(9) 0.0233(9) 0.0008(7) 0.0004(7) 0.0028(7)
C8 0.0190(9) 0.0257(9) 0.0249(9) 0.0006(7) -0.0008(7) 0.0014(7)
C9 0.0225(9) 0.0230(9) 0.0244(9) 0.0000(7) 0.0015(7) 0.0015(7)
C10 0.0273(10) 0.0226(9) 0.0271(9) -0.0005(8) 0.0042(7) -0.0007(8)
C11 0.0305(11) 0.0269(10) 0.0317(10) 0.0022(8) 0.0029(8) 0.0022(8)
C12 0.0465(14) 0.0245(10) 0.0466(13) 0.0066(9) 0.0069(10) -0.0024(9)
C13 0.0544(15) 0.0286(11) 0.0394(12) -0.0002(10) 0.0021(10) -0.0090(10)
C14 0.0455(13) 0.0371(12) 0.0325(11) 0.0003(10) -0.0038(9) -0.0065(9)
C15 0.0351(11) 0.0295(11) 0.0321(10) 0.0052(9) -0.0007(8) -0.0028(9)
C16 0.0458(13) 0.0359(12) 0.0283(10) -0.0002(10) -0.0051(9) -0.0002(9)
C17 0.0616(16) 0.0451(14) 0.0274(11) -0.0086(12) -0.0032(10) -0.0099(10)
C18 0.0577(16) 0.0365(12) 0.0356(12) -0.0025(11) 0.0093(11) -0.0143(10)
C19 0.0377(12) 0.0326(11) 0.0388(12) 0.0040(9) 0.0077(9) -0.0066(9)
C20 0.0283(10) 0.0269(10) 0.0247(9) 0.0014(8) 0.0040(7) -0.0035(8)
C21 0.0288(10) 0.0243(9) 0.0244(9) -0.0013(8) 0.0027(7) 0.0003(8)
C22 0.0218(9) 0.0255(9) 0.0257(9) 0.0023(7) 0.0018(7) 0.0037(8)
C23 0.0208(9) 0.0221(9) 0.0269(9) 0.0040(7) 0.0023(7) 0.0004(7)
C24 0.0223(9) 0.0227(9) 0.0268(9) 0.0003(7) 0.0038(7) 0.0001(7)
C25 0.0272(10) 0.0229(9) 0.0288(9) -0.0032(8) 0.0075(7) -0.0030(8)
C26 0.0314(11) 0.0308(10) 0.0286(10) -0.0021(9) 0.0062(8) -0.0015(8)
C27 0.0475(14) 0.0412(13) 0.0306(11) -0.0081(11) 0.0047(9) -0.0087(10)
C28 0.0542(15) 0.0364(12) 0.0400(12) -0.0059(11) 0.0127(11) -0.0163(10)
C29 0.0442(14) 0.0283(11) 0.0502(13) 0.0024(10) 0.0126(11) -0.0108(10)
C30 0.0334(11) 0.0277(10) 0.0379(11) 0.0014(9) 0.0036(9) -0.0035(9)

loop_
_atom_type_symbol
_atom_type_description
_atom_type_scat_dispersion_real
_atom_type_scat_dispersion_imag
_atom_type_scat_source
C C 0.0033 0.0016 'International Tables Vol C Tables 4.2.6.8 and 6.1.1.4'
H H 0.0000 0.0000 'International Tables Vol C Tables 4.2.6.8 and 6.1.1.4'
N N 0.0061 0.0033 'International Tables Vol C Tables 4.2.6.8 and 6.1.1.4'
O O 0.0106 0.0060 'International Tables Vol C Tables 4.2.6.8 and 6.1.1.4'
S S 0.1246 0.1234 'International Tables Vol C Tables 4.2.6.8 and 6.1.1.4'
Cl Cl 0.1484 0.1585 'International Tables Vol C Tables 4.2.6.8 and 6.1.1.4'

loop_
_geom_angle_atom_site_label_1
_geom_angle_atom_site_label_2
_geom_angle_atom_site_label_3
_geom_angle_site_symmetry_1
_geom_angle_site_symmetry_3
_geom_angle
_geom_angle_publ_flag
O2 S1 O1 . . 119.61(9) ?
O2 S1 N1 . . 107.91(9) ?
O1 S1 N1 . . 107.08(9) ?
O2 S1 C5 . . 107.76(10) ?
O1 S1 C5 . . 110.81(9) ?
N1 S1 C5 . . 102.26(9) ?
O6 S2 O5 . . 119.52(10) ?
O6 S2 N3 . . 107.77(9) ?
O5 S2 N3 . . 107.38(10) ?
O6 S2 C20 . . 108.25(10) ?
O5 S2 C20 . . 110.78(9) ?
N3 S2 C20 . . 101.59(9) ?
C7 O3 H3O . . 109.8(19) ?
C22 O7 H7O . . 107.0(17) ?
C8 N1 S1 . . 115.68(13) ?
C8 N1 H1N . . 117.0(15) ?
S1 N1 H1N . . 110.4(15) ?
C9 N2 C10 . . 130.09(17) ?
C9 N2 H2N . . 113.3(17) ?
C10 N2 H2N . . 116.5(17) ?
C23 N3 S2 . . 115.79(13) ?
C23 N3 H3N . . 115.3(15) ?
S2 N3 H3N . . 111.6(15) ?
C24 N4 C25 . . 130.44(17) ?
C24 N4 H4N . . 116.0(15) ?
C25 N4 H4N . . 113.4(15) ?
C2 C1 C6 . . 120.2(2) ?
C2 C1 H1 . . 119.9 ?
C6 C1 H1 . . 119.9 ?
C3 C2 C1 . . 120.6(2) ?
C3 C2 H2 . . 119.7 ?
C1 C2 H2 . . 119.7 ?
C2 C3 C4 . . 120.3(2) ?
C2 C3 H3 . . 119.8 ?
C4 C3 H3 . . 119.8 ?
C3 C4 C5 . . 119.1(2) ?
C3 C4 H4 . . 120.5 ?
C5 C4 H4 . . 120.5 ?
C4 C5 C6 . . 121.64(19) ?
C4 C5 S1 . . 120.83(16) ?
C6 C5 S1 . . 117.38(15) ?
C1 C6 C5 . . 118.06(18) ?
C1 C6 C7 . . 120.92(18) ?
C5 C6 C7 . . 121.01(17) ?
O3 C7 C8 . . 123.19(17) ?
O3 C7 C6 . . 114.07(16) ?
C8 C7 C6 . . 122.73(17) ?
C7 C8 N1 . . 120.91(17) ?
C7 C8 C9 . . 121.83(17) ?
N1 C8 C9 . . 117.07(16) ?
O4 C9 N2 . . 123.81(18) ?
O4 C9 C8 . . 120.71(17) ?
N2 C9 C8 . . 115.45(17) ?
C15 C10 C11 . . 118.37(18) ?
C15 C10 N2 . . 124.07(18) ?
C11 C10 N2 . . 117.55(18) ?
C12 C11 C10 . . 121.4(2) ?
C12 C11 Cl1 . . 118.89(17) ?
C10 C11 Cl1 . . 119.75(16) ?
C13 C12 C11 . . 119.6(2) ?
C13 C12 H12 . . 120.2 ?
C11 C12 H12 . . 120.2 ?
C14 C13 C12 . . 119.5(2) ?
C14 C13 H13 . . 120.3 ?
C12 C13 H13 . . 120.3 ?
C13 C14 C15 . . 121.4(2) ?
C13 C14 H14 . . 119.3 ?
C15 C14 H14 . . 119.3 ?
C14 C15 C10 . . 119.7(2) ?
C14 C15 H15 . . 120.1 ?
C10 C15 H15 . . 120.1 ?
C17 C16 C21 . . 120.1(2) ?
C17 C16 H16 . . 119.9 ?
C21 C16 H16 . . 119.9 ?
C18 C17 C16 . . 120.9(2) ?
C18 C17 H17 . . 119.6 ?
C16 C17 H17 . . 119.6 ?
C17 C18 C19 . . 120.3(2) ?
C17 C18 H18 . . 119.9 ?
C19 C18 H18 . . 119.9 ?
C20 C19 C18 . . 118.6(2) ?
C20 C19 H19 . . 120.7 ?
C18 C19 H19 . . 120.7 ?
C19 C20 C21 . . 122.03(19) ?
C19 C20 S2 . . 120.40(16) ?
C21 C20 S2 . . 117.38(15) ?
C16 C21 C20 . . 118.09(19) ?
C16 C21 C22 . . 120.74(19) ?
C20 C21 C22 . . 121.17(17) ?
O7 C22 C23 . . 123.13(18) ?
O7 C22 C21 . . 114.48(17) ?
C23 C22 C21 . . 122.39(17) ?
C22 C23 N3 . . 120.84(17) ?
C22 C23 C24 . . 121.70(17) ?
N3 C23 C24 . . 117.32(16) ?
O8 C24 N4 . . 124.42(18) ?
O8 C24 C23 . . 120.82(17) ?
N4 C24 C23 . . 114.76(16) ?
C26 C25 C30 . . 118.66(19) ?
C26 C25 N4 . . 117.81(18) ?
C30 C25 N4 . . 123.53(19) ?
C27 C26 C25 . . 121.4(2) ?
C27 C26 Cl2 . . 118.85(17) ?
C25 C26 Cl2 . . 119.75(16) ?
C28 C27 C26 . . 119.5(2) ?
C28 C27 H27 . . 120.3 ?
C26 C27 H27 . . 120.3 ?
C27 C28 C29 . . 119.9(2) ?
C27 C28 H28 . . 120.0 ?
C29 C28 H28 . . 120.0 ?
C28 C29 C30 . . 121.0(2) ?
C28 C29 H29 . . 119.5 ?
C30 C29 H29 . . 119.5 ?
C29 C30 C25 . . 119.6(2) ?
C29 C30 H30 . . 120.2 ?
C25 C30 H30 . . 120.2 ?

loop_
_geom_bond_atom_site_label_1
_geom_bond_atom_site_label_2
_geom_bond_site_symmetry_2
_geom_bond_distance
_geom_bond_publ_flag
Cl1 C11 . 1.744(2) ?
Cl2 C26 . 1.745(2) ?
S1 O2 . 1.4284(15) ?
S1 O1 . 1.4304(15) ?
S1 N1 . 1.6368(17) ?
S1 C5 . 1.756(2) ?
S2 O6 . 1.4271(16) ?
S2 O5 . 1.4302(15) ?
S2 N3 . 1.6368(18) ?
S2 C20 . 1.761(2) ?
O3 C7 . 1.338(2) ?
O3 H3O . 0.83(3) ?
O4 C9 . 1.254(2) ?
O7 C22 . 1.345(2) ?
O7 H7O . 0.89(3) ?
O8 C24 . 1.256(2) ?
N1 C8 . 1.435(2) ?
N1 H1N . 0.87(2) ?
N2 C9 . 1.346(2) ?
N2 C10 . 1.408(3) ?
N2 H2N . 0.82(2) ?
N3 C23 . 1.439(2) ?
N3 H3N . 0.89(2) ?
N4 C24 . 1.343(2) ?
N4 C25 . 1.414(2) ?
N4 H4N . 0.88(2) ?
C1 C2 . 1.389(3) ?
C1 C6 . 1.394(3) ?
C1 H1 . 0.9500 ?
C2 C3 . 1.380(3) ?
C2 H2 . 0.9500 ?
C3 C4 . 1.382(3) ?
C3 H3 . 0.9500 ?
C4 C5 . 1.387(3) ?
C4 H4 . 0.9500 ?
C5 C6 . 1.402(3) ?
C6 C7 . 1.473(3) ?
C7 C8 . 1.362(3) ?
C8 C9 . 1.465(3) ?
C10 C15 . 1.391(3) ?
C10 C11 . 1.401(3) ?
C11 C12 . 1.385(3) ?
C12 C13 . 1.384(3) ?
C12 H12 . 0.9500 ?
C13 C14 . 1.378(3) ?
C13 H13 . 0.9500 ?
C14 C15 . 1.389(3) ?
C14 H14 . 0.9500 ?
C15 H15 . 0.9500 ?
C16 C17 . 1.387(3) ?
C16 C21 . 1.392(3) ?
C16 H16 . 0.9500 ?
C17 C18 . 1.380(4) ?
C17 H17 . 0.9500 ?
C18 C19 . 1.387(3) ?
C18 H18 . 0.9500 ?
C19 C20 . 1.386(3) ?
C19 H19 . 0.9500 ?
C20 C21 . 1.400(3) ?
C21 C22 . 1.474(3) ?
C22 C23 . 1.361(3) ?
C23 C24 . 1.467(3) ?
C25 C26 . 1.396(3) ?
C25 C30 . 1.397(3) ?
C26 C27 . 1.384(3) ?
C27 C28 . 1.380(4) ?
C27 H27 . 0.9500 ?
C28 C29 . 1.385(4) ?
C28 H28 . 0.9500 ?
C29 C30 . 1.388(3) ?
C29 H29 . 0.9500 ?
C30 H30 . 0.9500 ?

loop_
_geom_hbond_atom_site_label_D
_geom_hbond_atom_site_label_H
_geom_hbond_atom_site_label_A
_geom_hbond_site_symmetry_A
_geom_hbond_distance_DH
_geom_hbond_distance_HA
_geom_hbond_distance_DA
_geom_hbond_angle_DHA
O3 H3O O4 . 0.83(3) 1.89(3) 2.612(2) 144(3)
O3 H3O O4 3_766 0.83(3) 2.33(3) 2.854(2) 122(2)
O7 H7O O8 . 0.89(3) 1.81(3) 2.607(2) 147(2)
O7 H7O O8 3_666 0.89(3) 2.46(3) 2.964(2) 116(2)
N1 H1N O8 3_666 0.87(2) 2.06(2) 2.911(2) 164(2)
N2 H2N N1 . 0.82(2) 2.24(2) 2.700(2) 116(2)
N2 H2N Cl1 . 0.82(2) 2.47(2) 2.930(2) 116(2)
N3 H3N O4 3_766 0.89(2) 2.07(2) 2.912(2) 157(2)
N4 H4N N3 . 0.88(2) 2.23(2) 2.692(2) 113(2)
N4 H4N Cl2 . 0.88(2) 2.41(2) 2.934(2) 119(2)

loop_
_geom_torsion_atom_site_label_1
_geom_torsion_atom_site_label_2
_geom_torsion_atom_site_label_3
_geom_torsion_atom_site_label_4
_geom_torsion_site_symmetry_1
_geom_torsion_site_symmetry_2
_geom_torsion_site_symmetry_3
_geom_torsion_site_symmetry_4
_geom_torsion
_geom_torsion_publ_flag
O2 S1 N1 C8 . . . . -63.66(16) ?
O1 S1 N1 C8 . . . . 166.37(14) ?
C5 S1 N1 C8 . . . . 49.81(16) ?
O6 S2 N3 C23 . . . . -63.06(16) ?
O5 S2 N3 C23 . . . . 166.96(14) ?
C20 S2 N3 C23 . . . . 50.61(16) ?
C6 C1 C2 C3 . . . . 0.0(3) ?
C1 C2 C3 C4 . . . . 1.4(4) ?
C2 C3 C4 C5 . . . . -0.5(3) ?
C3 C4 C5 C6 . . . . -1.7(3) ?
C3 C4 C5 S1 . . . . 173.86(16) ?
O2 S1 C5 C4 . . . . -96.73(18) ?
O1 S1 C5 C4 . . . . 35.9(2) ?
N1 S1 C5 C4 . . . . 149.69(17) ?
O2 S1 C5 C6 . . . . 78.99(17) ?
O1 S1 C5 C6 . . . . -148.42(15) ?
N1 S1 C5 C6 . . . . -34.59(17) ?
C2 C1 C6 C5 . . . . -2.2(3) ?
C2 C1 C6 C7 . . . . 179.0(2) ?
C4 C5 C6 C1 . . . . 3.0(3) ?
S1 C5 C6 C1 . . . . -172.66(15) ?
C4 C5 C6 C7 . . . . -178.18(18) ?
S1 C5 C6 C7 . . . . 6.1(2) ?
C1 C6 C7 O3 . . . . 13.8(3) ?
C5 C6 C7 O3 . . . . -164.97(17) ?
C1 C6 C7 C8 . . . . -167.18(19) ?
C5 C6 C7 C8 . . . . 14.1(3) ?
O3 C7 C8 N1 . . . . -178.75(17) ?
C6 C7 C8 N1 . . . . 2.3(3) ?
O3 C7 C8 C9 . . . . 6.4(3) ?
C6 C7 C8 C9 . . . . -172.57(17) ?
S1 N1 C8 C7 . . . . -38.3(2) ?
S1 N1 C8 C9 . . . . 136.81(15) ?
C10 N2 C9 O4 . . . . -2.1(3) ?
C10 N2 C9 C8 . . . . 179.71(19) ?
C7 C8 C9 O4 . . . . -9.2(3) ?
N1 C8 C9 O4 . . . . 175.77(17) ?
C7 C8 C9 N2 . . . . 169.08(18) ?
N1 C8 C9 N2 . . . . -6.0(3) ?
C9 N2 C10 C15 . . . . -10.1(3) ?
C9 N2 C10 C11 . . . . 171.3(2) ?
C15 C10 C11 C12 . . . . -0.9(3) ?
N2 C10 C11 C12 . . . . 177.8(2) ?
C15 C10 C11 Cl1 . . . . 179.31(16) ?
N2 C10 C11 Cl1 . . . . -2.0(3) ?
C10 C11 C12 C13 . . . . 0.8(3) ?
Cl1 C11 C12 C13 . . . . -179.42(19) ?
C11 C12 C13 C14 . . . . 0.1(4) ?
C12 C13 C14 C15 . . . . -0.9(4) ?
C13 C14 C15 C10 . . . . 0.8(4) ?
C11 C10 C15 C14 . . . . 0.1(3) ?
N2 C10 C15 C14 . . . . -178.5(2) ?
C21 C16 C17 C18 . . . . 0.3(4) ?
C16 C17 C18 C19 . . . . 0.9(4) ?
C17 C18 C19 C20 . . . . -1.0(4) ?
C18 C19 C20 C21 . . . . 0.1(3) ?
C18 C19 C20 S2 . . . . 175.04(18) ?
O6 S2 C20 C19 . . . . -97.28(19) ?
O5 S2 C20 C19 . . . . 35.6(2) ?
N3 S2 C20 C19 . . . . 149.40(18) ?
O6 S2 C20 C21 . . . . 77.92(18) ?
O5 S2 C20 C21 . . . . -149.22(16) ?
N3 S2 C20 C21 . . . . -35.39(18) ?
C17 C16 C21 C20 . . . . -1.2(3) ?
C17 C16 C21 C22 . . . . 178.5(2) ?
C19 C20 C21 C16 . . . . 1.1(3) ?
S2 C20 C21 C16 . . . . -174.06(16) ?
C19 C20 C21 C22 . . . . -178.64(19) ?
S2 C20 C21 C22 . . . . 6.2(3) ?
C16 C21 C22 O7 . . . . 16.3(3) ?
C20 C21 C22 O7 . . . . -163.96(18) ?
C16 C21 C22 C23 . . . . -164.7(2) ?
C20 C21 C22 C23 . . . . 15.0(3) ?
O7 C22 C23 N3 . . . . -179.88(17) ?
C21 C22 C23 N3 . . . . 1.2(3) ?
O7 C22 C23 C24 . . . . 4.5(3) ?
C21 C22 C23 C24 . . . . -174.39(17) ?
S2 N3 C23 C22 . . . . -38.4(2) ?
S2 N3 C23 C24 . . . . 137.43(15) ?
C25 N4 C24 O8 . . . . 1.1(3) ?
C25 N4 C24 C23 . . . . -177.98(18) ?
C22 C23 C24 O8 . . . . -8.3(3) ?
N3 C23 C24 O8 . . . . 175.95(17) ?
C22 C23 C24 N4 . . . . 170.83(18) ?
N3 C23 C24 N4 . . . . -4.9(3) ?
C24 N4 C25 C26 . . . . 169.9(2) ?
C24 N4 C25 C30 . . . . -10.4(3) ?
C30 C25 C26 C27 . . . . 0.6(3) ?
N4 C25 C26 C27 . . . . -179.67(19) ?
C30 C25 C26 Cl2 . . . . -179.24(16) ?
N4 C25 C26 Cl2 . . . . 0.5(3) ?
C25 C26 C27 C28 . . . . 0.1(3) ?
Cl2 C26 C27 C28 . . . . -179.99(18) ?
C26 C27 C28 C29 . . . . -0.7(4) ?
C27 C28 C29 C30 . . . . 0.5(4) ?
C28 C29 C30 C25 . . . . 0.2(3) ?
C26 C25 C30 C29 . . . . -0.8(3) ?
N4 C25 C30 C29 . . . . 179.5(2) ?
